data_4025404
loop_
_publ_author_name
'Jind\<rich Karban'
'Jan S\'ykora'
'Ji\<r\'i Kroutil'
'Ivana C\'isa\<rov\'a'
'Zde\<nka Pad\<elkov\'a'
'Milo\<s Bud\<e\<s\'insk\'y'

_publ_section_title
;
 Synthesis of All Configurational Isomers of
 1,6-Anhydro-2,3,4-trideoxy-2,3-epimino-4-fluoro-\b-d-hexopyranoses
;
_journal_name_full 'Journal of Organic Chemistry'
_journal_page_first 3443
_journal_page_last 3446
_journal_paper_doi 10.1021/jo1000912
_journal_volume 75
_journal_year 2010
_chemical_absolute_configuration unk
_chemical_formula_moiety 'C13 H13 F1 O4'
_chemical_formula_sum 'C13 H13 F O4'
_chemical_formula_weight 252.24
_space_group_IT_number 4
_symmetry_cell_setting monoclinic
_symmetry_space_group_name_Hall 'P 2yb'
_symmetry_space_group_name_H-M 'P 1 21 1'
_atom_sites_solution_hydrogens geom
_atom_sites_solution_primary direct
_audit_creation_date 09-12-29
_audit_creation_method CRYSTALS_ver_12.82
_cell_angle_alpha 90
_cell_angle_beta 103.155(5)
_cell_angle_gamma 90
_cell_formula_units_Z 4
_cell_length_a 6.0690(5)
_cell_length_b 17.0990(15)
_cell_length_c 11.2380(5)
_cell_measurement_reflns_used 11981
_cell_measurement_temperature 150
_cell_measurement_theta_max 28
_cell_measurement_theta_min 2
_cell_volume 1135.61(15)
_computing_cell_refinement 'DENZO/SCALEPACK (Otwinowski & Minor, 1997)'
_computing_data_collection 'COLLECT. Nonius (1997-2001).'
_computing_data_reduction 'DENZO/SCALEPACK (Otwinowski & Minor, 1997)'
_computing_molecular_graphics 'CAMERON (Watkin et al., 1996)'
_computing_publication_material 'CRYSTALS (Betteridge et al., 2003)'
_computing_structure_refinement 'CRYSTALS (Betteridge et al., 2003)'
_computing_structure_solution 'SIR92 (Altomare et al., 1994)'
_diffrn_ambient_temperature 150
_diffrn_measured_fraction_theta_full 0.987
_diffrn_measured_fraction_theta_max 0.977
_diffrn_measurement_device_type 'Nonius Kappa CCD'
_diffrn_measurement_method '\f & \w scans'
_diffrn_radiation_monochromator graphite
_diffrn_radiation_type 'Mo K\a'
_diffrn_radiation_wavelength 0.71073
_diffrn_reflns_av_R_equivalents 0.087
_diffrn_reflns_limit_h_max 7
_diffrn_reflns_limit_h_min -7
_diffrn_reflns_limit_k_max 21
_diffrn_reflns_limit_k_min -22
_diffrn_reflns_limit_l_max 14
_diffrn_reflns_limit_l_min -14
_diffrn_reflns_number 11981
_diffrn_reflns_theta_full 25.025
_diffrn_reflns_theta_max 27.500
_diffrn_reflns_theta_min 1.861
_diffrn_standards_number 0
_exptl_absorpt_coefficient_mu 0.119
_exptl_absorpt_correction_T_max 0.99
_exptl_absorpt_correction_T_min 0.94
_exptl_absorpt_correction_type gaussian
_exptl_absorpt_process_details
; 
 Gaussian Integration (Busing and Levy, 1957) 
;
_exptl_crystal_colour colourless
_exptl_crystal_density_diffrn 1.475
_exptl_crystal_description desk
_exptl_crystal_F_000 528
_exptl_crystal_size_max 0.83
_exptl_crystal_size_mid 0.55
_exptl_crystal_size_min 0.10
_refine_diff_density_max 0.59
_refine_diff_density_min -0.35
_refine_ls_extinction_method None
_refine_ls_goodness_of_fit_ref 1.0928
_refine_ls_hydrogen_treatment constr
_refine_ls_matrix_type full
_refine_ls_number_parameters 325
_refine_ls_number_reflns 2238
_refine_ls_number_restraints 1
_refine_ls_R_factor_all 0.0836
_refine_ls_R_factor_gt 0.0703
_refine_ls_shift/su_max 0.000152
_refine_ls_structure_factor_coef F
_refine_ls_weighting_details
;
 Method, part 1, Chebychev polynomial, (Watkin, 1994, Prince, 1982) 
 [weight] = 1.0/[A~0~*T~0~(x)+A~1~*T~1~(x) ... +A~n-1~]*T~n-1~(x)] 
 where A~i~ are the Chebychev coefficients listed below and x= Fcalc/Fmax 
 Method = Robust Weighting (Prince, 1982) 
 W = [weight] * [1-(deltaF/6*sigmaF)^2^]^2^ 
 A~i~ are: 
 8.30 5.27 7.01 2.78 
;
_refine_ls_weighting_scheme calc
_refine_ls_wR_factor_all 0.0721
_refine_ls_wR_factor_gt 0.0689
_refine_ls_wR_factor_ref 0.0689
_reflns_limit_h_max 7
_reflns_limit_h_min -7
_reflns_limit_k_max 22
_reflns_limit_k_min 0
_reflns_limit_l_max 14
_reflns_limit_l_min 0
_reflns_number_gt 2238
_reflns_number_total 2631
_reflns_threshold_expression I>1.96u(I)
_oxford_diffrn_Wilson_B_factor 0.00
_oxford_diffrn_Wilson_scale 0.00
_oxford_refine_ls_scale 2.597(10)
_oxford_structure_analysis_title 'Compound X'
_cod_data_source_file jo1000912_si_004.cif
_cod_data_source_block CRYSTALS_cif
_cod_depositor_comments
;
The following automatic conversions were performed:

'_symmetry_cell_setting' value 'Monoclinic' changed to 'monoclinic'
according to the built-in table from CIF Core dictionary named
'cif_core.dic' version 2.4.1 from 2010-06-29.

Automatic conversion script
Id: cif_fix_values 1646 2011-03-28 12:23:43Z adriana 
;
_cod_original_sg_symbol_H-M 'P 1 21 1 '
_cod_original_formula_sum 'C13 H13 F1 O4'
_cod_database_code 4025404

loop_
_symmetry_equiv_pos_as_xyz
x,y,z
-x,y+1/2,-z

loop_
_atom_site_label
_atom_site_type_symbol
_atom_site_fract_x
_atom_site_fract_y
_atom_site_fract_z
_atom_site_U_iso_or_equiv
_atom_site_occupancy
_atom_site_adp_type
_atom_site_refinement_flags_posn
_atom_site_refinement_flags_adp
_atom_site_refinement_flags_occupancy
_atom_site_disorder_assembly
_atom_site_disorder_group
_atom_site_attached_hydrogens
F1 F 0.6370(6) 0.1429(2) 0.2136(3) 0.0574 1.0000 Uani . . . . . .
F101 F 1.1656(5) 0.38702(19) 1.3178(3) 0.0466 1.0000 Uani . . . . . .
O1 O 0.3708(8) 0.1929(3) 0.2983(4) 0.0592 1.0000 Uani . . . . . .
O2 O 0.3496(6) 0.1645(3) 0.4971(4) 0.0528 1.0000 Uani . . . . . .
O3 O 0.7506(6) 0.24797(17) 0.5875(3) 0.0303 1.0000 Uani . . . . . .
O4 O 0.8725(5) 0.12379(16) 0.5868(3) 0.0265 1.0000 Uani . . . . . .
O101 O 0.8038(6) 0.4018(2) 1.3350(3) 0.0349 1.0000 Uani . . . . . .
O102 O 0.5361(6) 0.46441(19) 1.1855(3) 0.0368 1.0000 Uani . . . . . .
O103 O 0.5719(6) 0.33674(19) 1.0234(3) 0.0374 1.0000 Uani . . . . . .
O104 O 0.7702(6) 0.4397(2) 0.9765(3) 0.0334 1.0000 Uani . . . . . .
C1 C 0.4314(10) 0.2172(3) 0.4241(5) 0.0466 1.0000 Uani . . . . . .
C2 C 0.6877(9) 0.2247(3) 0.4636(4) 0.0330 1.0000 Uani . . . . . .
C3 C 0.7887(7) 0.1418(3) 0.4604(4) 0.0279 1.0000 Uani . . . . . .
C4 C 0.5955(8) 0.0874(3) 0.4024(4) 0.0308 1.0000 Uani . . . . . .
C5 C 0.4829(8) 0.1229(3) 0.2820(4) 0.0346 1.0000 Uani . . . . . .
C6 C 0.4213(9) 0.0865(4) 0.4795(5) 0.0447 1.0000 Uani . . . . . .
C7 C 0.9302(7) 0.1977(2) 0.6466(4) 0.0269 1.0000 Uani . . . . . .
C8 C 0.9393(8) 0.1917(2) 0.7809(4) 0.0268 1.0000 Uani . . . . . .
C9 C 1.1319(8) 0.2135(3) 0.8631(4) 0.0305 1.0000 Uani . . . . . .
C10 C 1.1451(8) 0.2068(3) 0.9885(4) 0.0336 1.0000 Uani . . . . . .
C11 C 0.9663(8) 0.1780(3) 1.0293(4) 0.0356 1.0000 Uani . . . . . .
C12 C 0.7665(9) 0.1567(3) 0.9463(5) 0.0347 1.0000 Uani . . . . . .
C13 C 0.7528(8) 0.1639(3) 0.8206(4) 0.0321 1.0000 Uani . . . . . .
C101 C 0.6312(8) 0.3904(3) 1.2267(4) 0.0320 1.0000 Uani . . . . . .
C102 C 0.7389(8) 0.3527(3) 1.1314(4) 0.0314 1.0000 Uani . . . . . .
C103 C 0.8964(8) 0.4126(3) 1.0922(4) 0.0320 1.0000 Uani . . . . . .
C104 C 0.9302(8) 0.4786(3) 1.1847(4) 0.0307 1.0000 Uani . . . . . .
C105 C 0.9909(8) 0.4419(3) 1.3115(4) 0.0336 1.0000 Uani . . . . . .
C106 C 0.7094(9) 0.5206(3) 1.1766(5) 0.0371 1.0000 Uani . . . . . .
C108 C 0.6435(8) 0.3735(3) 0.9241(5) 0.0349 1.0000 Uani . . . . . .
C107 C 0.4402(8) 0.3958(3) 0.8261(4) 0.0319 1.0000 Uani . . . . . .
C109 C 0.4156(9) 0.3659(3) 0.7091(4) 0.0350 1.0000 Uani . . . . . .
C110 C 0.2114(10) 0.3788(3) 0.6235(5) 0.0403 1.0000 Uani . . . . . .
C111 C 0.0418(9) 0.4220(3) 0.6538(5) 0.0395 1.0000 Uani . . . . . .
C112 C 0.0737(9) 0.4541(3) 0.7702(5) 0.0409 1.0000 Uani . . . . . .
C113 C 0.2723(9) 0.4409(3) 0.8547(4) 0.0364 1.0000 Uani . . . . . .
H11 H 0.3620 0.2695 0.4316 0.0515 1.0000 Uiso R . . . . .
H21 H 0.7476 0.2618 0.4099 0.0396 1.0000 Uiso R . . . . .
H31 H 0.9122 0.1410 0.4147 0.0326 1.0000 Uiso R . . . . .
H41 H 0.6515 0.0334 0.3917 0.0356 1.0000 Uiso R . . . . .
H51 H 0.3710 0.0850 0.2344 0.0378 1.0000 Uiso R . . . . .
H61 H 0.4890 0.0626 0.5608 0.0548 1.0000 Uiso R . . . . .
H62 H 0.2877 0.0549 0.4373 0.0548 1.0000 Uiso R . . . . .
H71 H 1.0782 0.2168 0.6330 0.0320 1.0000 Uiso R . . . . .
H91 H 1.2637 0.2340 0.8330 0.0351 1.0000 Uiso R . . . . .
H101 H 1.2860 0.2233 1.0482 0.0380 1.0000 Uiso R . . . . .
H111 H 0.9776 0.1721 1.1190 0.0408 1.0000 Uiso R . . . . .
H121 H 0.6345 0.1360 0.9760 0.0415 1.0000 Uiso R . . . . .
H131 H 0.6103 0.1499 0.7602 0.0386 1.0000 Uiso R . . . . .
H1011 H 0.5112 0.3550 1.2444 0.0377 1.0000 Uiso R . . . . .
H1021 H 0.8228 0.3041 1.1640 0.0360 1.0000 Uiso R . . . . .
H1031 H 1.0431 0.3882 1.0858 0.0397 1.0000 Uiso R . . . . .
H1041 H 1.0514 0.5153 1.1723 0.0359 1.0000 Uiso R . . . . .
H1051 H 1.0398 0.4835 1.3745 0.0400 1.0000 Uiso R . . . . .
H1061 H 0.7269 0.5594 1.2447 0.0447 1.0000 Uiso R . . . . .
H1062 H 0.6653 0.5485 1.0964 0.0447 1.0000 Uiso R . . . . .
H1081 H 0.7420 0.3369 0.8898 0.0428 1.0000 Uiso R . . . . .
H1091 H 0.5408 0.3362 0.6852 0.0420 1.0000 Uiso R . . . . .
H1101 H 0.1867 0.3555 0.5399 0.0477 1.0000 Uiso R . . . . .
H1111 H -0.1036 0.4305 0.5923 0.0451 1.0000 Uiso R . . . . .
H1121 H -0.0479 0.4868 0.7918 0.0512 1.0000 Uiso R . . . . .
H1131 H 0.2942 0.4644 0.9380 0.0440 1.0000 Uiso R . . . . .

loop_
_atom_site_aniso_label
_atom_site_aniso_U_11
_atom_site_aniso_U_22
_atom_site_aniso_U_33
_atom_site_aniso_U_23
_atom_site_aniso_U_13
_atom_site_aniso_U_12
F1 0.062(2) 0.073(2) 0.0379(18) 0.0036(17) 0.0144(16) 0.0052(19)
F101 0.0413(16) 0.0519(18) 0.0462(17) 0.0094(14) 0.0093(13) 0.0111(14)
O1 0.075(3) 0.055(3) 0.039(2) -0.0077(19) -0.006(2) 0.028(2)
O2 0.0286(18) 0.080(3) 0.056(2) -0.024(2) 0.0218(17) -0.0030(19)
O3 0.0404(17) 0.0213(14) 0.0270(16) -0.0022(12) 0.0033(13) 0.0023(13)
O4 0.0337(15) 0.0214(14) 0.0236(15) -0.0040(11) 0.0045(12) 0.0080(12)
O101 0.0400(18) 0.0330(17) 0.0347(17) 0.0060(14) 0.0143(14) 0.0009(14)
O102 0.0369(18) 0.0277(16) 0.048(2) 0.0002(14) 0.0140(15) 0.0001(14)
O103 0.049(2) 0.0277(17) 0.0335(18) 0.0035(13) 0.0054(15) -0.0075(15)
O104 0.0390(18) 0.0304(15) 0.0327(16) -0.0002(13) 0.0120(14) -0.0078(14)
C1 0.051(3) 0.050(3) 0.033(3) -0.009(2) -0.003(2) 0.031(3)
C2 0.044(3) 0.022(2) 0.034(2) 0.0029(17) 0.012(2) 0.0006(18)
C3 0.025(2) 0.025(2) 0.033(2) -0.0015(17) 0.0068(17) 0.0007(17)
C4 0.033(2) 0.025(2) 0.032(2) -0.0039(18) 0.0050(18) 0.0020(18)
C5 0.033(2) 0.038(3) 0.030(2) 0.0003(19) 0.0023(18) 0.002(2)
C6 0.036(3) 0.057(3) 0.042(3) 0.001(3) 0.012(2) -0.013(2)
C7 0.026(2) 0.023(2) 0.031(2) -0.0025(17) 0.0079(17) -0.0013(16)
C8 0.031(2) 0.0173(19) 0.031(2) -0.0032(15) 0.0047(18) 0.0048(16)
C9 0.029(2) 0.027(2) 0.037(2) -0.0037(18) 0.0089(19) -0.0044(18)
C10 0.030(2) 0.033(2) 0.035(2) -0.0001(19) 0.0010(19) 0.0019(19)
C11 0.039(3) 0.033(2) 0.033(2) -0.006(2) 0.004(2) 0.007(2)
C12 0.042(3) 0.031(2) 0.036(3) -0.0039(19) 0.019(2) 0.001(2)
C13 0.029(2) 0.034(2) 0.034(2) -0.0073(18) 0.0091(19) -0.0033(18)
C101 0.030(2) 0.036(2) 0.030(2) 0.0095(19) 0.0057(18) -0.0009(19)
C102 0.037(2) 0.0209(19) 0.035(2) 0.0023(17) 0.0054(19) -0.0029(17)
C103 0.036(2) 0.031(2) 0.032(2) 0.0013(18) 0.0129(19) 0.0025(19)
C104 0.039(2) 0.023(2) 0.029(2) -0.0014(17) 0.0052(19) -0.0056(18)
C105 0.031(2) 0.031(2) 0.037(2) -0.0048(19) 0.0061(19) -0.0001(19)
C106 0.049(3) 0.025(2) 0.040(3) 0.0017(19) 0.016(2) -0.004(2)
C108 0.041(3) 0.026(2) 0.040(3) -0.0060(19) 0.014(2) 0.000(2)
C107 0.038(2) 0.026(2) 0.034(2) -0.0036(18) 0.014(2) -0.0047(18)
C109 0.052(3) 0.027(2) 0.029(2) 0.0004(17) 0.016(2) 0.003(2)
C110 0.063(3) 0.029(2) 0.029(2) 0.0013(19) 0.010(2) 0.003(2)
C111 0.045(3) 0.036(3) 0.034(3) 0.015(2) 0.002(2) -0.003(2)
C112 0.045(3) 0.038(3) 0.045(3) 0.014(2) 0.020(2) 0.012(2)
C113 0.050(3) 0.035(2) 0.027(2) 0.0024(19) 0.014(2) 0.000(2)

loop_
_atom_type_symbol
_atom_type_scat_dispersion_real
_atom_type_scat_dispersion_imag
_atom_type_scat_Cromer_Mann_a1
_atom_type_scat_Cromer_Mann_b1
_atom_type_scat_Cromer_Mann_a2
_atom_type_scat_Cromer_Mann_b2
_atom_type_scat_Cromer_Mann_a3
_atom_type_scat_Cromer_Mann_b3
_atom_type_scat_Cromer_Mann_a4
_atom_type_scat_Cromer_Mann_b4
_atom_type_scat_Cromer_Mann_c
_atom_type_scat_source
C 0.0033 0.0016 2.3100 20.8439 1.0200 10.2075 1.5886 0.5687 0.8650 51.6512 0.2156 'International Tables Vol C 4.2.6.8 and 6.1.1.4'
H 0.0000 0.0000 0.4930 10.5109 0.3229 26.1257 0.1402 3.1424 0.0408 57.7998 0.0030 'International Tables Vol C 4.2.6.8 and 6.1.1.4'
O 0.0106 0.0060 3.0485 13.2771 2.2868 5.7011 1.5463 0.3239 0.8670 32.9089 0.2508 'International Tables Vol C 4.2.6.8 and 6.1.1.4'
F 0.0171 0.0103 3.5392 10.2825 2.6412 4.2944 1.5170 0.2615 1.0243 26.1476 0.2776 'International Tables Vol C 4.2.6.8 and 6.1.1.4'

loop_
_geom_angle_atom_site_label_1
_geom_angle_site_symmetry_1
_geom_angle_atom_site_label_2
_geom_angle_site_symmetry_2
_geom_angle_atom_site_label_3
_geom_angle_site_symmetry_3
_geom_angle
_geom_angle_publ_flag
C1 . O1 . C5 . 110.5(4) yes
C1 . O2 . C6 . 111.3(4) yes
C2 . O3 . C7 . 107.1(3) yes
C3 . O4 . C7 . 105.6(3) yes
C101 . O101 . C105 . 112.1(3) yes
C101 . O102 . C106 . 111.5(4) yes
C102 . O103 . C108 . 107.3(4) yes
C103 . O104 . C108 . 104.2(4) yes
O1 . C1 . O2 . 110.4(5) yes
O1 . C1 . C2 . 109.1(5) yes
O2 . C1 . C2 . 111.2(4) yes
O1 . C1 . H11 . 108.8 no
O2 . C1 . H11 . 108.4 no
C2 . C1 . H11 . 108.8 no
C1 . C2 . O3 . 109.9(4) yes
C1 . C2 . C3 . 107.5(4) yes
O3 . C2 . C3 . 105.2(4) yes
C1 . C2 . H21 . 111.4 no
O3 . C2 . H21 . 111.2 no
C3 . C2 . H21 . 111.5 no
C2 . C3 . O4 . 103.1(3) yes
C2 . C3 . C4 . 107.4(4) yes
O4 . C3 . C4 . 111.0(4) yes
C2 . C3 . H31 . 111.8 no
O4 . C3 . H31 . 111.6 no
C4 . C3 . H31 . 111.5 no
C3 . C4 . C5 . 106.7(4) yes
C3 . C4 . C6 . 109.3(4) yes
C5 . C4 . C6 . 106.7(4) yes
C3 . C4 . H41 . 111.4 no
C5 . C4 . H41 . 111.3 no
C6 . C4 . H41 . 111.1 no
C4 . C5 . F1 . 112.0(4) yes
C4 . C5 . O1 . 111.2(4) yes
F1 . C5 . O1 . 105.6(4) yes
C4 . C5 . H51 . 109.6 no
F1 . C5 . H51 . 109.0 no
O1 . C5 . H51 . 109.3 no
C4 . C6 . O2 . 110.1(4) yes
C4 . C6 . H61 . 109.4 no
O2 . C6 . H61 . 109.2 no
C4 . C6 . H62 . 109.3 no
O2 . C6 . H62 . 109.3 no
H61 . C6 . H62 . 109.5 no
O4 . C7 . O3 . 103.5(3) yes
O4 . C7 . C8 . 111.1(3) yes
O3 . C7 . C8 . 111.0(3) yes
O4 . C7 . H71 . 110.4 no
O3 . C7 . H71 . 110.4 no
C8 . C7 . H71 . 110.3 no
C7 . C8 . C9 . 119.5(4) yes
C7 . C8 . C13 . 119.9(4) yes
C9 . C8 . C13 . 120.6(4) yes
C8 . C9 . C10 . 120.2(4) yes
C8 . C9 . H91 . 119.6 no
C10 . C9 . H91 . 120.2 no
C9 . C10 . C11 . 120.1(4) yes
C9 . C10 . H101 . 119.8 no
C11 . C10 . H101 . 120.0 no
C10 . C11 . C12 . 120.4(4) yes
C10 . C11 . H111 . 119.9 no
C12 . C11 . H111 . 119.8 no
C11 . C12 . C13 . 119.5(4) yes
C11 . C12 . H121 . 120.5 no
C13 . C12 . H121 . 120.0 no
C12 . C13 . C8 . 119.2(4) yes
C12 . C13 . H131 . 120.5 no
C8 . C13 . H131 . 120.3 no
O101 . C101 . O102 . 108.6(4) yes
O101 . C101 . C102 . 108.0(4) yes
O102 . C101 . C102 . 110.8(4) yes
O101 . C101 . H1011 . 109.9 no
O102 . C101 . H1011 . 110.0 no
C102 . C101 . H1011 . 109.5 no
C101 . C102 . O103 . 110.3(4) yes
C101 . C102 . C103 . 108.5(4) yes
O103 . C102 . C103 . 104.7(4) yes
C101 . C102 . H1021 . 111.0 no
O103 . C102 . H1021 . 111.0 no
C103 . C102 . H1021 . 111.2 no
C102 . C103 . O104 . 103.8(4) yes
C102 . C103 . C104 . 107.2(4) yes
O104 . C103 . C104 . 110.0(4) yes
C102 . C103 . H1031 . 111.5 no
O104 . C103 . H1031 . 111.8 no
C104 . C103 . H1031 . 112.1 no
C103 . C104 . C105 . 107.4(4) yes
C103 . C104 . C106 . 109.5(4) yes
C105 . C104 . C106 . 106.0(4) yes
C103 . C104 . H1041 . 111.1 no
C105 . C104 . H1041 . 111.1 no
C106 . C104 . H1041 . 111.5 no
C104 . C105 . F101 . 110.0(4) yes
C104 . C105 . O101 . 110.1(4) yes
F101 . C105 . O101 . 107.4(4) yes
C104 . C105 . H1051 . 109.8 no
F101 . C105 . H1051 . 109.9 no
O101 . C105 . H1051 . 109.7 no
C104 . C106 . O102 . 109.3(4) yes
C104 . C106 . H1061 . 109.4 no
O102 . C106 . H1061 . 109.9 no
C104 . C106 . H1062 . 109.5 no
O102 . C106 . H1062 . 109.2 no
H1061 . C106 . H1062 . 109.5 no
O103 . C108 . O104 . 105.0(4) yes
O103 . C108 . C107 . 109.8(4) yes
O104 . C108 . C107 . 112.2(4) yes
O103 . C108 . H1081 . 109.9 no
O104 . C108 . H1081 . 110.1 no
C107 . C108 . H1081 . 109.8 no
C108 . C107 . C109 . 119.7(4) yes
C108 . C107 . C113 . 120.0(4) yes
C109 . C107 . C113 . 120.2(5) yes
C107 . C109 . C110 . 118.7(5) yes
C107 . C109 . H1091 . 121.1 no
C110 . C109 . H1091 . 120.2 no
C109 . C110 . C111 . 120.7(5) yes
C109 . C110 . H1101 . 120.1 no
C111 . C110 . H1101 . 119.2 no
C110 . C111 . C112 . 119.6(5) yes
C110 . C111 . H1111 . 120.1 no
C112 . C111 . H1111 . 120.2 no
C111 . C112 . C113 . 119.9(5) yes
C111 . C112 . H1121 . 119.8 no
C113 . C112 . H1121 . 120.3 no
C107 . C113 . C112 . 120.8(5) yes
C107 . C113 . H1131 . 119.8 no
C112 . C113 . H1131 . 119.4 no

loop_
_geom_bond_atom_site_label_1
_geom_bond_site_symmetry_1
_geom_bond_atom_site_label_2
_geom_bond_site_symmetry_2
_geom_bond_distance
_geom_bond_publ_flag
F1 . C5 . 1.382(6) yes
F101 . C105 . 1.405(6) yes
O1 . C1 . 1.438(6) yes
O1 . C5 . 1.410(6) yes
O2 . C1 . 1.385(8) yes
O2 . C6 . 1.431(8) yes
O3 . C2 . 1.415(6) yes
O3 . C7 . 1.428(5) yes
O4 . C3 . 1.429(5) yes
O4 . C7 . 1.437(5) yes
O101 . C101 . 1.427(6) yes
O101 . C105 . 1.402(6) yes
O102 . C101 . 1.424(6) yes
O102 . C106 . 1.445(6) yes
O103 . C102 . 1.420(6) yes
O103 . C108 . 1.431(6) yes
O104 . C103 . 1.429(6) yes
O104 . C108 . 1.420(6) yes
C1 . C2 . 1.522(8) yes
C1 . H11 . 1.000 no
C2 . C3 . 1.548(6) yes
C2 . H21 . 1.000 no
C3 . C4 . 1.522(6) yes
C3 . H31 . 1.000 no
C4 . C5 . 1.498(7) yes
C4 . C6 . 1.512(7) yes
C4 . H41 . 1.000 no
C5 . H51 . 1.000 no
C6 . H61 . 1.000 no
C6 . H62 . 1.000 no
C7 . C8 . 1.501(6) yes
C7 . H71 . 1.000 no
C8 . C9 . 1.366(6) yes
C8 . C13 . 1.392(7) yes
C9 . C10 . 1.397(7) yes
C9 . H91 . 1.000 no
C10 . C11 . 1.363(7) yes
C10 . H101 . 1.000 no
C11 . C12 . 1.399(8) yes
C11 . H111 . 1.000 no
C12 . C13 . 1.401(7) yes
C12 . H121 . 1.000 no
C13 . H131 . 1.000 no
C101 . C102 . 1.519(7) yes
C101 . H1011 . 1.000 no
C102 . C103 . 1.532(6) yes
C102 . H1021 . 1.000 no
C103 . C104 . 1.517(6) yes
C103 . H1031 . 1.000 no
C104 . C105 . 1.524(7) yes
C104 . C106 . 1.504(7) yes
C104 . H1041 . 1.000 no
C105 . H1051 . 1.000 no
C106 . H1061 . 1.000 no
C106 . H1062 . 1.000 no
C108 . C107 . 1.504(7) yes
C108 . H1081 . 1.000 no
C107 . C109 . 1.387(7) yes
C107 . C113 . 1.374(7) yes
C109 . C110 . 1.403(8) yes
C109 . H1091 . 1.000 no
C110 . C111 . 1.371(8) yes
C110 . H1101 . 1.000 no
C111 . C112 . 1.391(8) yes
C111 . H1111 . 1.000 no
C112 . C113 . 1.372(8) yes
C112 . H1121 . 1.000 no
C113 . H1131 . 1.000 no
